data_8106568
loop_
_publ_author_name
'Ve\<ce\<ra, Milo\<s'
'Gyepes, R\'obert'
'Lama\<c, Martin'

_publ_section_title
;
 Crystal structure of
 chlorido{[3-(\h5-cyclopenta-dienyl)-2,2,3-trimethyl-1-phenylbutylidene]
 azanido-\kN}[\h2(N,O)-N,N-dimethylhydroxylaminato]titanium(IV),
 C20H27ClN2OTi
;
_journal_issue 3
_journal_name_full 'Zeitschrift f\"ur Kristallographie - New Crystal Structures'
_journal_page_first 457
_journal_page_last 459
_journal_paper_doi 10.1515/ncrs-2016-0316
_journal_volume 232
_journal_year 2017
_chemical_formula_moiety 'C20 H27 Cl N2 O Ti'
_chemical_formula_sum 'C20 H27 Cl N2 O Ti'
_chemical_formula_weight 394.78
_chemical_name_systematic
;
chlorido{[3-(\h^5^-cyclopentadienyl)-2,2,3-trimethyl-1-phenylbutylidene]\
azanido-\k<i>N</i>}[\h^2^(<i>N,O</i>)-<i>N,N</i>-dimethylhydroxylaminato]\
titanium(IV)
;
_space_group_crystal_system monoclinic
_space_group_IT_number 14
_space_group_name_Hall '-P 2ybc'
_space_group_name_H-M_alt 'P 1 21/c 1'
_atom_sites_solution_hydrogens geom
_cell_angle_alpha 90
_cell_angle_beta 97.9410(10)
_cell_angle_gamma 90
_cell_formula_units_Z 4
_cell_length_a 9.4006(2)
_cell_length_b 10.8185(3)
_cell_length_c 19.4821(5)
_cell_measurement_temperature 150.(2)
_cell_measurement_theta_max 29.8279
_cell_measurement_theta_min 4.8532
_cell_volume 1962.34(9)
_computing_cell_refinement 'SAINT [12]'
_computing_data_collection 'APEX2 [11]'
_computing_data_reduction 'SAINT [12]'
_computing_molecular_graphics 'PLATON [3]'
_computing_publication_material 'PLATON [3]'
_computing_structure_refinement 'SHELXL-2014/7 [2]'
_computing_structure_solution 'SHELXS-97 [2]'
_diffrn_ambient_temperature 150(2)
_diffrn_measured_fraction_theta_full 1.000
_diffrn_measured_fraction_theta_max 1.000
_diffrn_measurement_device_type 'Bruker APEX-II CCD'
_diffrn_measurement_method '\f and \w scans'
_diffrn_radiation_type MoK\a
_diffrn_radiation_wavelength 0.71073
_diffrn_reflns_av_R_equivalents 0.0193
_diffrn_reflns_av_unetI/netI 0.0135
_diffrn_reflns_Laue_measured_fraction_full 1.000
_diffrn_reflns_Laue_measured_fraction_max 1.000
_diffrn_reflns_limit_h_max 11
_diffrn_reflns_limit_h_min -12
_diffrn_reflns_limit_k_max 14
_diffrn_reflns_limit_k_min -14
_diffrn_reflns_limit_l_max 25
_diffrn_reflns_limit_l_min -25
_diffrn_reflns_number 31967
_diffrn_reflns_point_group_measured_fraction_full 1.000
_diffrn_reflns_point_group_measured_fraction_max 1.000
_diffrn_reflns_theta_full 25.242
_diffrn_reflns_theta_max 27.500
_diffrn_reflns_theta_min 2.111
_diffrn_source 'fine-focus sealed tube'
_exptl_absorpt_coefficient_mu 0.582
_exptl_absorpt_correction_T_max 0.90
_exptl_absorpt_correction_T_min 0.82
_exptl_absorpt_correction_type multi-scan
_exptl_absorpt_process_details 'SADABS V2008/1 [10]'
_exptl_crystal_colour red-orange
_exptl_crystal_density_diffrn 1.336
_exptl_crystal_density_method 'not measured'
_exptl_crystal_description prism
_exptl_crystal_F_000 832
_exptl_crystal_size_max 0.759
_exptl_crystal_size_mid 0.261
_exptl_crystal_size_min 0.159
_refine_diff_density_max 0.349
_refine_diff_density_min -0.370
_refine_diff_density_rms 0.044
_refine_ls_extinction_coef .
_refine_ls_extinction_method none
_refine_ls_goodness_of_fit_ref 1.036
_refine_ls_hydrogen_treatment constr
_refine_ls_matrix_type full
_refine_ls_number_parameters 232
_refine_ls_number_reflns 4511
_refine_ls_number_restraints 0
_refine_ls_restrained_S_all 1.036
_refine_ls_R_factor_all 0.0317
_refine_ls_R_factor_gt 0.0270
_refine_ls_shift/su_max 0.000
_refine_ls_shift/su_mean 0.000
_refine_ls_structure_factor_coef Fsqd
_refine_ls_weighting_details 'w=1/[\s^2^(Fo^2^)+(0.0326P)^2^+1.0657P] where P=(Fo^2^+2Fc^2^)/3'
_refine_ls_weighting_scheme calc
_refine_ls_wR_factor_gt 0.0700
_refine_ls_wR_factor_ref 0.0731
_reflns_Friedel_coverage 0.000
_reflns_Friedel_fraction_full .
_reflns_Friedel_fraction_max .
_reflns_number_gt 4047
_reflns_number_total 4511
_reflns_threshold_expression 'I > 2\s(I)'
_cod_data_source_file suppl_ncrs-2016-0316_suppl.cif
_cod_data_source_block mv10_3
_cod_original_sg_symbol_H-M 'P 21/c'
_cod_database_code 8106568
_shelx_space_group_comment
;
The symmetry employed for this shelxl refinement is uniquely defined
by the following loop, which should always be used as a source of
symmetry information in preference to the above space-group names.
They are only intended as comments.
;
_shelx_estimated_absorpt_t_min 0.666
_shelx_estimated_absorpt_t_max 0.913
_publcif_info_exptl_table_max_cols 4
_publcif_info_exptl_table_use_headnotes n

loop_
_space_group_symop_operation_xyz
'x, y, z'
'-x, y+1/2, -z+1/2'
'-x, -y, -z'
'x, -y-1/2, z-1/2'

loop_
_atom_site_label
_atom_site_type_symbol
_atom_site_fract_x
_atom_site_fract_y
_atom_site_fract_z
_atom_site_U_iso_or_equiv
_atom_site_adp_type
_atom_site_occupancy
_atom_site_site_symmetry_order
_atom_site_calc_flag
_atom_site_refinement_flags_posn
_atom_site_refinement_flags_adp
_atom_site_refinement_flags_occupancy
_atom_site_disorder_assembly
_atom_site_disorder_group
Ti1 Ti 0.39233(2) 0.72268(2) 0.05916(2) 0.01812(7) Uani 1 1 d . . . . .
Cl1 Cl 0.35931(4) 0.74202(3) -0.06246(2) 0.02734(9) Uani 1 1 d . . . . .
C1 C 0.24075(15) 0.63584(12) 0.13522(7) 0.0226(3) Uani 1 1 d . . . . .
C2 C 0.37101(16) 0.56768(12) 0.14078(8) 0.0267(3) Uani 1 1 d . . . . .
H2 H 0.4405 0.5630 0.1810 0.032 Uiso 1 1 calc R U . . .
C3 C 0.38117(19) 0.50806(13) 0.07722(9) 0.0340(3) Uani 1 1 d . . . . .
H3 H 0.4577 0.4567 0.0673 0.041 Uiso 1 1 calc R U . . .
C4 C 0.25819(19) 0.53828(14) 0.03154(8) 0.0350(4) Uani 1 1 d . . . . .
H4 H 0.2362 0.5103 -0.0149 0.042 Uiso 1 1 calc R U . . .
C5 C 0.17244(16) 0.61722(14) 0.06604(7) 0.0282(3) Uani 1 1 d . . . . .
H5 H 0.0835 0.6524 0.0464 0.034 Uiso 1 1 calc R U . . .
C6 C 0.17921(15) 0.70290(13) 0.19326(7) 0.0237(3) Uani 1 1 d . . . . .
C7 C 0.01808(16) 0.72491(16) 0.17098(9) 0.0347(3) Uani 1 1 d . . . . .
H7A H 0.0049 0.7862 0.1336 0.052 Uiso 1 1 calc R U . . .
H7B H -0.0255 0.7555 0.2106 0.052 Uiso 1 1 calc R U . . .
H7C H -0.0280 0.6471 0.1546 0.052 Uiso 1 1 calc R U . . .
C8 C 0.1943(2) 0.61380(15) 0.25581(8) 0.0363(4) Uani 1 1 d . . . . .
H8A H 0.1454 0.5358 0.2421 0.055 Uiso 1 1 calc R U . . .
H8B H 0.1507 0.6513 0.2937 0.055 Uiso 1 1 calc R U . . .
H8C H 0.2962 0.5977 0.2713 0.055 Uiso 1 1 calc R U . . .
C9 C 0.25705(14) 0.83111(12) 0.21449(6) 0.0211(3) Uani 1 1 d . . . . .
C10 C 0.18060(18) 0.90025(14) 0.26789(7) 0.0311(3) Uani 1 1 d . . . . .
H10A H 0.1700 0.8451 0.3068 0.047 Uiso 1 1 calc R U . . .
H10B H 0.0855 0.9271 0.2460 0.047 Uiso 1 1 calc R U . . .
H10C H 0.2376 0.9726 0.2849 0.047 Uiso 1 1 calc R U . . .
C11 C 0.41417(16) 0.81311(14) 0.24663(7) 0.0265(3) Uani 1 1 d . . . . .
H11A H 0.4606 0.8939 0.2545 0.040 Uiso 1 1 calc R U . . .
H11B H 0.4645 0.7644 0.2151 0.040 Uiso 1 1 calc R U . . .
H11C H 0.4176 0.7694 0.2909 0.040 Uiso 1 1 calc R U . . .
C12 C 0.25342(13) 0.90590(12) 0.14670(6) 0.0182(2) Uani 1 1 d . . . . .
N1 N 0.30410(12) 0.86165(10) 0.09510(5) 0.0197(2) Uani 1 1 d . . . . .
C13 C 0.18667(14) 1.03220(12) 0.13918(7) 0.0212(3) Uani 1 1 d . . . . .
C14 C 0.25301(19) 1.13288(14) 0.17428(8) 0.0341(3) Uani 1 1 d . . . . .
H14 H 0.3366 1.1210 0.2070 0.041 Uiso 1 1 calc R U . . .
C15 C 0.1977(2) 1.25080(15) 0.16178(11) 0.0484(5) Uani 1 1 d . . . . .
H15 H 0.2449 1.3196 0.1852 0.058 Uiso 1 1 calc R U . . .
C16 C 0.0753(2) 1.26878(17) 0.11587(11) 0.0529(6) Uani 1 1 d . . . . .
H16 H 0.0374 1.3497 0.1078 0.064 Uiso 1 1 calc R U . . .
C17 C 0.00728(19) 1.16927(19) 0.08144(10) 0.0462(5) Uani 1 1 d . . . . .
H17 H -0.0783 1.1816 0.0501 0.055 Uiso 1 1 calc R U . . .
C18 C 0.06328(16) 1.05091(15) 0.09240(8) 0.0305(3) Uani 1 1 d . . . . .
H18 H 0.0171 0.9828 0.0679 0.037 Uiso 1 1 calc R U . . .
O1 O 0.58651(11) 0.70922(9) 0.09743(5) 0.0277(2) Uani 1 1 d . . . . .
N2 N 0.58926(13) 0.82452(11) 0.06261(6) 0.0235(2) Uani 1 1 d . . . . .
C19 C 0.63339(17) 0.92363(15) 0.11208(8) 0.0342(3) Uani 1 1 d . . . . .
H19A H 0.5678 0.9267 0.1470 0.051 Uiso 1 1 calc R U . . .
H19B H 0.6307 1.0028 0.0875 0.051 Uiso 1 1 calc R U . . .
H19C H 0.7313 0.9078 0.1349 0.051 Uiso 1 1 calc R U . . .
C20 C 0.68516(17) 0.81764(17) 0.00943(8) 0.0360(4) Uani 1 1 d . . . . .
H20A H 0.7839 0.8040 0.0316 0.054 Uiso 1 1 calc R U . . .
H20B H 0.6801 0.8953 -0.0167 0.054 Uiso 1 1 calc R U . . .
H20C H 0.6555 0.7490 -0.0222 0.054 Uiso 1 1 calc R U . . .

loop_
_atom_site_aniso_label
_atom_site_aniso_U_11
_atom_site_aniso_U_22
_atom_site_aniso_U_33
_atom_site_aniso_U_23
_atom_site_aniso_U_13
_atom_site_aniso_U_12
Ti1 0.02270(13) 0.01608(12) 0.01636(12) 0.00044(8) 0.00544(9) 0.00261(8)
Cl1 0.03353(19) 0.03199(18) 0.01676(15) -0.00065(12) 0.00438(13) 0.00546(14)
C1 0.0275(7) 0.0179(6) 0.0234(6) 0.0042(5) 0.0073(5) -0.0020(5)
C2 0.0336(8) 0.0187(6) 0.0290(7) 0.0074(5) 0.0084(6) 0.0031(5)
C3 0.0467(9) 0.0165(6) 0.0426(9) -0.0001(6) 0.0201(7) 0.0011(6)
C4 0.0495(10) 0.0257(7) 0.0316(8) -0.0072(6) 0.0120(7) -0.0127(7)
C5 0.0299(7) 0.0280(7) 0.0265(7) 0.0006(6) 0.0033(6) -0.0077(6)
C6 0.0269(7) 0.0239(6) 0.0217(6) 0.0055(5) 0.0082(5) 0.0016(5)
C7 0.0256(7) 0.0391(9) 0.0415(9) 0.0026(7) 0.0120(7) -0.0014(6)
C8 0.0526(10) 0.0308(8) 0.0288(8) 0.0117(6) 0.0166(7) 0.0012(7)
C9 0.0261(7) 0.0226(6) 0.0156(6) 0.0032(5) 0.0062(5) 0.0046(5)
C10 0.0418(9) 0.0323(8) 0.0222(7) 0.0028(6) 0.0153(6) 0.0090(6)
C11 0.0304(7) 0.0303(7) 0.0179(6) 0.0008(5) 0.0000(5) 0.0042(6)
C12 0.0178(6) 0.0192(6) 0.0179(6) 0.0019(5) 0.0033(5) 0.0011(5)
N1 0.0236(5) 0.0177(5) 0.0184(5) 0.0027(4) 0.0054(4) 0.0022(4)
C13 0.0246(6) 0.0208(6) 0.0207(6) 0.0038(5) 0.0117(5) 0.0052(5)
C14 0.0437(9) 0.0248(7) 0.0355(8) -0.0016(6) 0.0114(7) -0.0004(6)
C15 0.0779(14) 0.0206(7) 0.0541(11) -0.0013(7) 0.0359(11) 0.0021(8)
C16 0.0752(14) 0.0311(9) 0.0640(12) 0.0232(9) 0.0505(11) 0.0298(9)
C17 0.0386(9) 0.0542(11) 0.0508(10) 0.0323(9) 0.0238(8) 0.0264(8)
C18 0.0274(7) 0.0363(8) 0.0294(7) 0.0123(6) 0.0089(6) 0.0077(6)
O1 0.0269(5) 0.0238(5) 0.0327(5) 0.0068(4) 0.0043(4) 0.0022(4)
N2 0.0267(6) 0.0212(5) 0.0239(6) 0.0008(4) 0.0083(5) -0.0011(5)
C19 0.0334(8) 0.0322(8) 0.0382(8) -0.0109(7) 0.0091(7) -0.0084(6)
C20 0.0315(8) 0.0471(9) 0.0325(8) -0.0041(7) 0.0156(6) -0.0057(7)

loop_
_atom_type_symbol
_atom_type_description
_atom_type_scat_dispersion_real
_atom_type_scat_dispersion_imag
_atom_type_scat_source
C C 0.0033 0.0016 'International Tables Vol C Tables 4.2.6.8 and 6.1.1.4'
H H 0.0000 0.0000 'International Tables Vol C Tables 4.2.6.8 and 6.1.1.4'
N N 0.0061 0.0033 'International Tables Vol C Tables 4.2.6.8 and 6.1.1.4'
Cl Cl 0.1484 0.1585 'International Tables Vol C Tables 4.2.6.8 and 6.1.1.4'
Ti Ti 0.2776 0.4457 'International Tables Vol C Tables 4.2.6.8 and 6.1.1.4'
O O 0.0106 0.0060 'International Tables Vol C Tables 4.2.6.8 and 6.1.1.4'

loop_
_geom_angle_atom_site_label_1
_geom_angle_atom_site_label_2
_geom_angle_atom_site_label_3
_geom_angle
_geom_angle_site_symmetry_1
_geom_angle_site_symmetry_3
O1 Ti1 N1 111.42(5) . .
O1 Ti1 N2 40.67(4) . .
N1 Ti1 N2 90.05(5) . .
O1 Ti1 C2 81.06(5) . .
N1 Ti1 C2 103.56(5) . .
N2 Ti1 C2 120.08(5) . .
O1 Ti1 C3 85.71(5) . .
N1 Ti1 C3 134.12(5) . .
N2 Ti1 C3 123.90(5) . .
C2 Ti1 C3 35.01(5) . .
O1 Ti1 Cl1 113.05(3) . .
N1 Ti1 Cl1 107.29(3) . .
N2 Ti1 Cl1 88.80(3) . .
C2 Ti1 Cl1 137.37(4) . .
C3 Ti1 Cl1 103.62(4) . .
O1 Ti1 C5 138.05(5) . .
N1 Ti1 C5 86.09(5) . .
N2 Ti1 C5 174.56(5) . .
C2 Ti1 C5 57.42(5) . .
C3 Ti1 C5 57.44(6) . .
Cl1 Ti1 C5 95.99(4) . .
O1 Ti1 C4 118.66(5) . .
N1 Ti1 C4 120.16(5) . .
N2 Ti1 C4 149.78(5) . .
C2 Ti1 C4 57.35(5) . .
C3 Ti1 C4 34.31(6) . .
Cl1 Ti1 C4 81.66(4) . .
C5 Ti1 C4 34.38(5) . .
O1 Ti1 C1 110.72(5) . .
N1 Ti1 C1 75.75(5) . .
N2 Ti1 C1 140.26(5) . .
C2 Ti1 C1 34.98(5) . .
C3 Ti1 C1 58.38(5) . .
Cl1 Ti1 C1 130.73(4) . .
C5 Ti1 C1 34.79(5) . .
C4 Ti1 C1 57.82(5) . .
C2 C1 C5 105.65(12) . .
C2 C1 C6 127.05(12) . .
C5 C1 C6 126.99(13) . .
C2 C1 Ti1 70.68(8) . .
C5 C1 Ti1 72.42(8) . .
C6 C1 Ti1 126.45(9) . .
C3 C2 C1 109.43(13) . .
C3 C2 Ti1 73.05(8) . .
C1 C2 Ti1 74.34(7) . .
C3 C2 H2 125.3 . .
C1 C2 H2 125.3 . .
Ti1 C2 H2 119.1 . .
C4 C3 C2 107.56(14) . .
C4 C3 Ti1 73.97(9) . .
C2 C3 Ti1 71.94(8) . .
C4 C3 H3 126.2 . .
C2 C3 H3 126.2 . .
Ti1 C3 H3 119.7 . .
C3 C4 C5 108.42(14) . .
C3 C4 Ti1 71.72(9) . .
C5 C4 Ti1 72.79(8) . .
C3 C4 H4 125.8 . .
C5 C4 H4 125.8 . .
Ti1 C4 H4 121.4 . .
C4 C5 C1 108.94(14) . .
C4 C5 Ti1 72.84(9) . .
C1 C5 Ti1 72.79(8) . .
C4 C5 H5 125.5 . .
C1 C5 H5 125.5 . .
Ti1 C5 H5 120.6 . .
C1 C6 C7 108.97(12) . .
C1 C6 C8 106.60(11) . .
C7 C6 C8 107.40(12) . .
C1 C6 C9 113.50(11) . .
C7 C6 C9 109.73(11) . .
C8 C6 C9 110.44(12) . .
C6 C7 H7A 109.5 . .
C6 C7 H7B 109.5 . .
H7A C7 H7B 109.5 . .
C6 C7 H7C 109.5 . .
H7A C7 H7C 109.5 . .
H7B C7 H7C 109.5 . .
C6 C8 H8A 109.5 . .
C6 C8 H8B 109.5 . .
H8A C8 H8B 109.5 . .
C6 C8 H8C 109.5 . .
H8A C8 H8C 109.5 . .
H8B C8 H8C 109.5 . .
C11 C9 C10 107.40(11) . .
C11 C9 C12 108.75(11) . .
C10 C9 C12 111.49(11) . .
C11 C9 C6 112.11(11) . .
C10 C9 C6 110.96(11) . .
C12 C9 C6 106.17(10) . .
C9 C10 H10A 109.5 . .
C9 C10 H10B 109.5 . .
H10A C10 H10B 109.5 . .
C9 C10 H10C 109.5 . .
H10A C10 H10C 109.5 . .
H10B C10 H10C 109.5 . .
C9 C11 H11A 109.5 . .
C9 C11 H11B 109.5 . .
H11A C11 H11B 109.5 . .
C9 C11 H11C 109.5 . .
H11A C11 H11C 109.5 . .
H11B C11 H11C 109.5 . .
N1 C12 C13 117.70(11) . .
N1 C12 C9 121.00(11) . .
C13 C12 C9 121.28(11) . .
C12 N1 Ti1 145.62(9) . .
C18 C13 C14 119.16(13) . .
C18 C13 C12 119.79(13) . .
C14 C13 C12 120.84(13) . .
C15 C14 C13 120.24(17) . .
C15 C14 H14 119.9 . .
C13 C14 H14 119.9 . .
C16 C15 C14 120.41(18) . .
C16 C15 H15 119.8 . .
C14 C15 H15 119.8 . .
C15 C16 C17 119.88(15) . .
C15 C16 H16 120.1 . .
C17 C16 H16 120.1 . .
C16 C17 C18 120.30(17) . .
C16 C17 H17 119.9 . .
C18 C17 H17 119.9 . .
C13 C18 C17 120.00(16) . .
C13 C18 H18 120.0 . .
C17 C18 H18 120.0 . .
N2 O1 Ti1 79.84(7) . .
O1 N2 C19 110.54(11) . .
O1 N2 C20 110.25(11) . .
C19 N2 C20 110.89(12) . .
O1 N2 Ti1 59.49(6) . .
C19 N2 Ti1 124.16(9) . .
C20 N2 Ti1 124.30(10) . .
N2 C19 H19A 109.5 . .
N2 C19 H19B 109.5 . .
H19A C19 H19B 109.5 . .
N2 C19 H19C 109.5 . .
H19A C19 H19C 109.5 . .
H19B C19 H19C 109.5 . .
N2 C20 H20A 109.5 . .
N2 C20 H20B 109.5 . .
H20A C20 H20B 109.5 . .
N2 C20 H20C 109.5 . .
H20A C20 H20C 109.5 . .
H20B C20 H20C 109.5 . .

loop_
_geom_bond_atom_site_label_1
_geom_bond_atom_site_label_2
_geom_bond_distance
_geom_bond_site_symmetry_2
Ti1 O1 1.8796(10) .
Ti1 N1 1.8971(11) .
Ti1 N2 2.1473(12) .
Ti1 C2 2.3384(13) .
Ti1 C3 2.3528(14) .
Ti1 Cl1 2.3562(4) .
Ti1 C5 2.3810(14) .
Ti1 C4 2.3816(15) .
Ti1 C1 2.3859(13) .
C1 C2 1.421(2) .
C1 C5 1.4250(19) .
C1 C6 1.5233(19) .
C2 C3 1.411(2) .
C2 H2 0.9500 .
C3 C4 1.397(2) .
C3 H3 0.9500 .
C4 C5 1.407(2) .
C4 H4 0.9500 .
C5 H5 0.9500 .
C6 C7 1.535(2) .
C6 C8 1.5449(19) .
C6 C9 1.5958(19) .
C7 H7A 0.9800 .
C7 H7B 0.9800 .
C7 H7C 0.9800 .
C8 H8A 0.9800 .
C8 H8B 0.9800 .
C8 H8C 0.9800 .
C9 C11 1.5350(19) .
C9 C10 1.5378(18) .
C9 C12 1.5451(17) .
C10 H10A 0.9800 .
C10 H10B 0.9800 .
C10 H10C 0.9800 .
C11 H11A 0.9800 .
C11 H11B 0.9800 .
C11 H11C 0.9800 .
C12 N1 1.2646(16) .
C12 C13 1.5023(17) .
C13 C18 1.387(2) .
C13 C14 1.387(2) .
C14 C15 1.386(2) .
C14 H14 0.9500 .
C15 C16 1.370(3) .
C15 H15 0.9500 .
C16 C17 1.378(3) .
C16 H16 0.9500 .
C17 C18 1.390(2) .
C17 H17 0.9500 .
C18 H18 0.9500 .
O1 N2 1.4218(15) .
N2 C19 1.4629(18) .
N2 C20 1.4661(18) .
C19 H19A 0.9800 .
C19 H19B 0.9800 .
C19 H19C 0.9800 .
C20 H20A 0.9800 .
C20 H20B 0.9800 .
C20 H20C 0.9800 .

loop_
_geom_torsion_atom_site_label_1
_geom_torsion_atom_site_label_2
_geom_torsion_atom_site_label_3
_geom_torsion_atom_site_label_4
_geom_torsion
_geom_torsion_site_symmetry_1
_geom_torsion_site_symmetry_2
_geom_torsion_site_symmetry_3
_geom_torsion_site_symmetry_4
C5 C1 C2 C3 -0.67(15) . . . .
C6 C1 C2 C3 173.21(13) . . . .
Ti1 C1 C2 C3 -65.17(10) . . . .
C5 C1 C2 Ti1 64.50(9) . . . .
C6 C1 C2 Ti1 -121.62(13) . . . .
C1 C2 C3 C4 0.06(16) . . . .
Ti1 C2 C3 C4 -65.93(10) . . . .
C1 C2 C3 Ti1 66.00(10) . . . .
C2 C3 C4 C5 0.59(17) . . . .
Ti1 C3 C4 C5 -63.99(11) . . . .
C2 C3 C4 Ti1 64.58(10) . . . .
C3 C4 C5 C1 -1.03(17) . . . .
Ti1 C4 C5 C1 -64.32(10) . . . .
C3 C4 C5 Ti1 63.30(11) . . . .
C2 C1 C5 C4 1.04(16) . . . .
C6 C1 C5 C4 -172.85(13) . . . .
Ti1 C1 C5 C4 64.35(10) . . . .
C2 C1 C5 Ti1 -63.31(9) . . . .
C6 C1 C5 Ti1 122.80(13) . . . .
C2 C1 C6 C7 -160.71(13) . . . .
C5 C1 C6 C7 11.91(19) . . . .
Ti1 C1 C6 C7 106.87(12) . . . .
C2 C1 C6 C8 -45.09(18) . . . .
C5 C1 C6 C8 127.53(15) . . . .
Ti1 C1 C6 C8 -137.52(11) . . . .
C2 C1 C6 C9 76.70(16) . . . .
C5 C1 C6 C9 -110.68(15) . . . .
Ti1 C1 C6 C9 -15.72(16) . . . .
C1 C6 C9 C11 -65.64(14) . . . .
C7 C6 C9 C11 172.19(11) . . . .
C8 C6 C9 C11 53.99(14) . . . .
C1 C6 C9 C10 174.28(11) . . . .
C7 C6 C9 C10 52.11(14) . . . .
C8 C6 C9 C10 -66.09(15) . . . .
C1 C6 C9 C12 52.98(14) . . . .
C7 C6 C9 C12 -69.19(13) . . . .
C8 C6 C9 C12 172.61(11) . . . .
C11 C9 C12 N1 65.52(16) . . . .
C10 C9 C12 N1 -176.24(13) . . . .
C6 C9 C12 N1 -55.29(15) . . . .
C11 C9 C12 C13 -115.92(13) . . . .
C10 C9 C12 C13 2.31(17) . . . .
C6 C9 C12 C13 123.27(12) . . . .
C13 C12 N1 Ti1 -176.80(12) . . . .
C9 C12 N1 Ti1 1.8(2) . . . .
O1 Ti1 N1 C12 -75.07(18) . . . .
N2 Ti1 N1 C12 -110.54(18) . . . .
C2 Ti1 N1 C12 10.51(19) . . . .
C3 Ti1 N1 C12 30.5(2) . . . .
Cl1 Ti1 N1 C12 160.70(17) . . . .
C5 Ti1 N1 C12 65.63(18) . . . .
C4 Ti1 N1 C12 70.40(19) . . . .
C1 Ti1 N1 C12 31.94(17) . . . .
N1 C12 C13 C18 64.95(17) . . . .
C9 C12 C13 C18 -113.65(14) . . . .
N1 C12 C13 C14 -109.80(15) . . . .
C9 C12 C13 C14 71.59(17) . . . .
C18 C13 C14 C15 -1.0(2) . . . .
C12 C13 C14 C15 173.75(14) . . . .
C13 C14 C15 C16 1.5(3) . . . .
C14 C15 C16 C17 -0.5(3) . . . .
C15 C16 C17 C18 -0.8(2) . . . .
C14 C13 C18 C17 -0.3(2) . . . .
C12 C13 C18 C17 -175.15(13) . . . .
C16 C17 C18 C13 1.2(2) . . . .
N1 Ti1 O1 N2 -62.93(7) . . . .
C2 Ti1 O1 N2 -164.07(7) . . . .
C3 Ti1 O1 N2 160.98(7) . . . .
Cl1 Ti1 O1 N2 57.99(7) . . . .
C5 Ti1 O1 N2 -171.99(7) . . . .
C4 Ti1 O1 N2 151.03(7) . . . .
C1 Ti1 O1 N2 -145.20(6) . . . .
Ti1 O1 N2 C19 118.37(10) . . . .
Ti1 O1 N2 C20 -118.67(10) . . . .

loop_
_publcif_info_datablock.id
_publcif_info_datablock.publ_exptl
_publcif_info_datablock.publ_geom
_publcif_info_datablock.structure
{2021ddd4-f8db-4d7b-af99-56a8f08c0dd0} y y y

loop_
_publcif_info_exptl_table_extra_item
sin_theta_over_lambda_max

loop_
_publcif_info_tables.block_id
_publcif_info_tables.reference_item
{2021ddd4-f8db-4d7b-af99-56a8f08c0dd0} '_publcif_info_datablock.publ_exptl'
